data_4301682
loop_
_publ_author_name
'Matthew T. Whited'
'Neal P. Mankad'
'Yunho Lee'
'Paul F. Oblad'
'Jonas C. Peters'

_publ_contact_author_address
;Department of Chemistry
Massachusetts Institute of Technology
Cambridge, MA 02139
USA
;
_publ_contact_author_email jcpeters@mit.edu
_publ_contact_author_name 'Jonas C. Peters'
_publ_section_title
;
Dinitrogen Complexes Supported by Tris(phosphino)silyl Ligands
;
_journal_name_full 'Inorganic Chemistry'
_journal_page_first 2507
_journal_page_last 2517
_journal_paper_doi 10.1021/ic801855y
_journal_volume 48
_journal_year 2009
_chemical_formula_sum 'C36 H54 Ir N2 P3 Si'
_chemical_formula_weight 828.01
_chemical_name_common '[SiPiPr3]Ir(N2)'
_chemical_name_systematic
; 
 ? 
;
_space_group_IT_number 61
_symmetry_cell_setting orthorhombic
_symmetry_space_group_name_Hall '-P 2ac 2ab'
_symmetry_space_group_name_H-M 'P b c a'
_atom_sites_solution_hydrogens geom
_atom_sites_solution_primary direct
_atom_sites_solution_secondary difmap
_audit_creation_method SHELXL-97
_cell_angle_alpha 90.00
_cell_angle_beta 90.00
_cell_angle_gamma 90.00
_cell_formula_units_Z 8
_cell_length_a 15.98(2)
_cell_length_b 17.151(12)
_cell_length_c 25.95(2)
_cell_measurement_reflns_used 6183
_cell_measurement_temperature 100(2)
_cell_measurement_theta_max 34.59
_cell_measurement_theta_min 2.34
_cell_volume 7112(12)
_computing_cell_refinement 'Bruker SMART'
_computing_data_collection 'Bruker SMART'
_computing_data_reduction 'Bruker SAINT'
_computing_molecular_graphics 'Bruker SHELXTL'
_computing_publication_material 'Bruker SHELXTL'
_computing_structure_refinement 'SHELXL-97 (Sheldrick, 1997)'
_computing_structure_solution 'SHELXS-97 (Sheldrick, 1990)'
_diffrn_ambient_temperature 100(2)
_diffrn_measured_fraction_theta_full 0.985
_diffrn_measured_fraction_theta_max 0.916
_diffrn_measurement_device_type 'CCD area detector'
_diffrn_measurement_method 'omega scans'
_diffrn_radiation_monochromator graphite
_diffrn_radiation_source 'normal-focus sealed tube'
_diffrn_radiation_type MoK\a
_diffrn_radiation_wavelength 0.71073
_diffrn_reflns_av_R_equivalents 0.1397
_diffrn_reflns_av_sigmaI/netI 0.1093
_diffrn_reflns_limit_h_max 24
_diffrn_reflns_limit_h_min -24
_diffrn_reflns_limit_k_max 29
_diffrn_reflns_limit_k_min -29
_diffrn_reflns_limit_l_max 40
_diffrn_reflns_limit_l_min -45
_diffrn_reflns_number 130490
_diffrn_reflns_theta_full 30.50
_diffrn_reflns_theta_max 38.66
_diffrn_reflns_theta_min 1.91
_exptl_absorpt_coefficient_mu 3.950
_exptl_absorpt_correction_type none
_exptl_crystal_colour yellow
_exptl_crystal_density_diffrn 1.546
_exptl_crystal_density_method 'not measured'
_exptl_crystal_description prism
_exptl_crystal_F_000 3360
_exptl_crystal_size_max 0.19
_exptl_crystal_size_mid 0.19
_exptl_crystal_size_min 0.14
_refine_diff_density_max 4.622
_refine_diff_density_min -3.074
_refine_diff_density_rms 0.280
_refine_ls_extinction_method none
_refine_ls_goodness_of_fit_ref 1.210
_refine_ls_hydrogen_treatment constr
_refine_ls_matrix_type full
_refine_ls_number_parameters 400
_refine_ls_number_reflns 18540
_refine_ls_number_restraints 0
_refine_ls_restrained_S_all 1.210
_refine_ls_R_factor_all 0.1192
_refine_ls_R_factor_gt 0.0496
_refine_ls_shift/su_max 0.006
_refine_ls_shift/su_mean 0.000
_refine_ls_structure_factor_coef Fsqd
_refine_ls_weighting_details 'calc w=1/[\s^2^(Fo^2^)+(0.0000P)^2^+0.0000P] where P=(Fo^2^+2Fc^2^)/3'
_refine_ls_weighting_scheme calc
_refine_ls_wR_factor_gt 0.0767
_refine_ls_wR_factor_ref 0.0878
_reflns_number_gt 10075
_reflns_number_total 18540
_reflns_threshold_expression >2sigma(I)
_cod_data_source_file ic801855y_si_001_09.cif
_cod_data_source_block mtw52
_cod_depositor_comments
;
The following automatic conversions were performed:
'_symmetry_cell_setting' value 'Orthorhombic' changed to 'orthorhombic'
according to '/home/saulius/struct/CIF-dictionaries/cif_core.dic'
dictionary named 'cif_core.dic' version 2.4.1 from 2010-06-29.

Automatic conversion script
Id: cif_fix_enum 1527 2010-12-29 10:47:43Z saulius 
;
_cod_database_code 4301682

loop_
_symmetry_equiv_pos_as_xyz
'x, y, z'
'-x+1/2, -y, z+1/2'
'-x, y+1/2, -z+1/2'
'x+1/2, -y+1/2, -z'
'-x, -y, -z'
'x-1/2, y, -z-1/2'
'x, -y-1/2, z-1/2'
'-x-1/2, y-1/2, z'

loop_
_atom_site_label
_atom_site_type_symbol
_atom_site_fract_x
_atom_site_fract_y
_atom_site_fract_z
_atom_site_U_iso_or_equiv
_atom_site_adp_type
_atom_site_occupancy
_atom_site_symmetry_multiplicity
_atom_site_calc_flag
_atom_site_refinement_flags
_atom_site_disorder_assembly
_atom_site_disorder_group
Ir1 Ir 0.007066(7) 0.177539(6) 0.642915(5) 0.00858(3) Uani 1 1 d . . .
Si1 Si 0.11814(6) 0.26247(5) 0.63571(4) 0.01107(19) Uani 1 1 d . . .
P1 P -0.06264(6) 0.27826(5) 0.60012(4) 0.01182(17) Uani 1 1 d . . .
P3 P 0.09763(6) 0.09458(5) 0.60002(4) 0.01171(17) Uani 1 1 d . . .
P2 P 0.02910(6) 0.19575(5) 0.73074(4) 0.01075(17) Uani 1 1 d . . .
N1 N -0.09164(18) 0.10290(17) 0.64526(12) 0.0154(6) Uani 1 1 d . . .
N2 N -0.1456(2) 0.06368(19) 0.64480(14) 0.0220(7) Uani 1 1 d . . .
C1 C 0.0967(2) 0.33447(19) 0.58146(14) 0.0130(7) Uani 1 1 d . . .
C2 C 0.1569(2) 0.3768(2) 0.55440(14) 0.0150(7) Uani 1 1 d . . .
H2 H 0.2126 0.3787 0.5672 0.018 Uiso 1 1 calc R . .
C3 C 0.1379(2) 0.4163(2) 0.50932(15) 0.0177(8) Uani 1 1 d . . .
H3 H 0.1800 0.4445 0.4915 0.021 Uiso 1 1 calc R . .
C4 C 0.0569(2) 0.4144(2) 0.49054(15) 0.0190(8) Uani 1 1 d . . .
H4 H 0.0438 0.4403 0.4592 0.023 Uiso 1 1 calc R . .
C5 C -0.0050(2) 0.37487(19) 0.51714(13) 0.0159(7) Uani 1 1 d . . .
H5 H -0.0608 0.3755 0.5046 0.019 Uiso 1 1 calc R . .
C6 C 0.01406(19) 0.33351(17) 0.56289(12) 0.0091(6) Uani 1 1 d . . .
C7 C 0.1344(2) 0.3152(2) 0.69909(13) 0.0123(6) Uani 1 1 d . . .
C8 C 0.1850(2) 0.3799(2) 0.70648(15) 0.0162(7) Uani 1 1 d . . .
H8 H 0.2164 0.3997 0.6783 0.019 Uiso 1 1 calc R . .
C9 C 0.1911(3) 0.4167(2) 0.75437(16) 0.0237(9) Uani 1 1 d . . .
H9 H 0.2272 0.4602 0.7589 0.028 Uiso 1 1 calc R . .
C10 C 0.1440(3) 0.3889(2) 0.79503(16) 0.0230(9) Uani 1 1 d . . .
H10 H 0.1469 0.4141 0.8276 0.028 Uiso 1 1 calc R . .
C11 C 0.0927(2) 0.3247(2) 0.78884(14) 0.0167(7) Uani 1 1 d . . .
H11 H 0.0602 0.3065 0.8170 0.020 Uiso 1 1 calc R . .
C12 C 0.0885(2) 0.2865(2) 0.74144(14) 0.0135(7) Uani 1 1 d . . .
C13 C 0.2173(2) 0.2081(2) 0.61704(13) 0.0120(7) Uani 1 1 d . . .
C14 C 0.2985(2) 0.2396(2) 0.61291(14) 0.0143(7) Uani 1 1 d . . .
H14 H 0.3069 0.2936 0.6192 0.017 Uiso 1 1 calc R . .
C15 C 0.3659(2) 0.1934(2) 0.59983(14) 0.0173(8) Uani 1 1 d . . .
H15 H 0.4199 0.2159 0.5962 0.021 Uiso 1 1 calc R . .
C16 C 0.3551(2) 0.1142(2) 0.59197(14) 0.0170(7) Uani 1 1 d . . .
H16 H 0.4021 0.0823 0.5845 0.020 Uiso 1 1 calc R . .
C17 C 0.2764(2) 0.0814(2) 0.59491(14) 0.0164(7) Uani 1 1 d . . .
H17 H 0.2693 0.0270 0.5893 0.020 Uiso 1 1 calc R . .
C18 C 0.2069(2) 0.1284(2) 0.60616(14) 0.0142(7) Uani 1 1 d . . .
C19 C -0.1469(2) 0.2519(2) 0.55378(15) 0.0176(8) Uani 1 1 d . . .
H19 H -0.1600 0.2992 0.5327 0.021 Uiso 1 1 calc R . .
C20 C -0.2269(2) 0.2274(2) 0.58191(17) 0.0240(9) Uani 1 1 d . . .
H20A H -0.2704 0.2149 0.5566 0.036 Uiso 1 1 calc R . .
H20B H -0.2461 0.2702 0.6039 0.036 Uiso 1 1 calc R . .
H20C H -0.2155 0.1814 0.6032 0.036 Uiso 1 1 calc R . .
C21 C -0.1183(3) 0.1876(2) 0.51703(16) 0.0228(9) Uani 1 1 d . . .
H21A H -0.1058 0.1402 0.5367 0.034 Uiso 1 1 calc R . .
H21B H -0.0679 0.2047 0.4987 0.034 Uiso 1 1 calc R . .
H21C H -0.1628 0.1766 0.4921 0.034 Uiso 1 1 calc R . .
C22 C -0.1154(2) 0.3610(2) 0.63476(15) 0.0162(7) Uani 1 1 d . . .
H22 H -0.1562 0.3372 0.6594 0.019 Uiso 1 1 calc R . .
C23 C -0.0537(3) 0.4083(2) 0.66681(16) 0.0215(8) Uani 1 1 d . . .
H23A H -0.0174 0.4385 0.6439 0.032 Uiso 1 1 calc R . .
H23B H -0.0195 0.3729 0.6876 0.032 Uiso 1 1 calc R . .
H23C H -0.0845 0.4438 0.6895 0.032 Uiso 1 1 calc R . .
C24 C -0.1652(3) 0.4178(2) 0.60076(16) 0.0226(8) Uani 1 1 d . . .
H24A H -0.1920 0.4573 0.6225 0.034 Uiso 1 1 calc R . .
H24B H -0.2081 0.3890 0.5817 0.034 Uiso 1 1 calc R . .
H24C H -0.1272 0.4433 0.5764 0.034 Uiso 1 1 calc R . .
C25 C -0.0635(2) 0.2014(2) 0.77370(15) 0.0179(8) Uani 1 1 d . . .
H25 H -0.0444 0.2174 0.8089 0.022 Uiso 1 1 calc R . .
C26 C -0.1030(2) 0.1203(2) 0.77721(16) 0.0180(8) Uani 1 1 d . . .
H26A H -0.1525 0.1224 0.7994 0.027 Uiso 1 1 calc R . .
H26B H -0.0623 0.0836 0.7918 0.027 Uiso 1 1 calc R . .
H26C H -0.1193 0.1028 0.7427 0.027 Uiso 1 1 calc R . .
C27 C -0.1270(2) 0.2601(2) 0.75469(15) 0.0195(8) Uani 1 1 d . . .
H27A H -0.1482 0.2437 0.7210 0.029 Uiso 1 1 calc R . .
H27B H -0.1005 0.3114 0.7516 0.029 Uiso 1 1 calc R . .
H27C H -0.1735 0.2631 0.7792 0.029 Uiso 1 1 calc R . .
C28 C 0.0958(2) 0.1268(2) 0.76963(14) 0.0149(7) Uani 1 1 d . . .
H28 H 0.0756 0.0729 0.7617 0.018 Uiso 1 1 calc R . .
C29 C 0.1859(2) 0.1313(2) 0.75101(15) 0.0193(8) Uani 1 1 d . . .
H29A H 0.2106 0.1809 0.7619 0.029 Uiso 1 1 calc R . .
H29B H 0.1872 0.1277 0.7133 0.029 Uiso 1 1 calc R . .
H29C H 0.2180 0.0880 0.7658 0.029 Uiso 1 1 calc R . .
C30 C 0.0946(3) 0.1351(2) 0.82800(15) 0.0205(8) Uani 1 1 d . . .
H30A H 0.1314 0.0957 0.8434 0.031 Uiso 1 1 calc R . .
H30B H 0.0374 0.1276 0.8406 0.031 Uiso 1 1 calc R . .
H30C H 0.1142 0.1872 0.8376 0.031 Uiso 1 1 calc R . .
C31 C 0.1019(2) -0.0113(2) 0.61672(15) 0.0166(7) Uani 1 1 d . . .
H31 H 0.1526 -0.0339 0.5999 0.020 Uiso 1 1 calc R . .
C32 C 0.0252(2) -0.0557(2) 0.59655(16) 0.0206(8) Uani 1 1 d . . .
H32A H 0.0305 -0.1111 0.6053 0.031 Uiso 1 1 calc R . .
H32B H 0.0217 -0.0499 0.5591 0.031 Uiso 1 1 calc R . .
H32C H -0.0255 -0.0346 0.6125 0.031 Uiso 1 1 calc R . .
C33 C 0.1101(3) -0.0240(2) 0.67464(15) 0.0226(9) Uani 1 1 d . . .
H33A H 0.0605 -0.0031 0.6921 0.034 Uiso 1 1 calc R . .
H33B H 0.1602 0.0029 0.6873 0.034 Uiso 1 1 calc R . .
H33C H 0.1149 -0.0799 0.6818 0.034 Uiso 1 1 calc R . .
C34 C 0.0919(2) 0.0882(2) 0.52758(14) 0.0160(7) Uani 1 1 d . . .
H34 H 0.0330 0.0736 0.5188 0.019 Uiso 1 1 calc R . .
C35 C 0.1084(3) 0.1673(2) 0.50266(14) 0.0193(8) Uani 1 1 d . . .
H35A H 0.1666 0.1825 0.5087 0.029 Uiso 1 1 calc R . .
H35B H 0.0710 0.2064 0.5178 0.029 Uiso 1 1 calc R . .
H35C H 0.0980 0.1638 0.4655 0.029 Uiso 1 1 calc R . .
C36 C 0.1485(3) 0.0277(2) 0.50190(15) 0.0203(8) Uani 1 1 d . . .
H36A H 0.1341 0.0235 0.4653 0.030 Uiso 1 1 calc R . .
H36B H 0.1407 -0.0230 0.5186 0.030 Uiso 1 1 calc R . .
H36C H 0.2070 0.0439 0.5053 0.030 Uiso 1 1 calc R . .

loop_
_atom_site_aniso_label
_atom_site_aniso_U_11
_atom_site_aniso_U_22
_atom_site_aniso_U_33
_atom_site_aniso_U_23
_atom_site_aniso_U_13
_atom_site_aniso_U_12
Ir1 0.00813(6) 0.00676(4) 0.01084(5) 0.00012(5) -0.00031(5) -0.00036(5)
Si1 0.0070(4) 0.0096(4) 0.0166(5) 0.0005(4) -0.0006(4) -0.0011(3)
P1 0.0096(4) 0.0099(4) 0.0160(5) 0.0020(3) -0.0008(3) -0.0003(3)
P3 0.0100(4) 0.0108(4) 0.0143(5) -0.0016(3) 0.0009(3) -0.0004(3)
P2 0.0079(4) 0.0115(4) 0.0128(4) -0.0003(3) 0.0004(3) -0.0008(3)
N1 0.0134(15) 0.0177(14) 0.0150(15) 0.0048(13) 0.0003(13) 0.0049(11)
N2 0.0181(17) 0.0185(15) 0.0295(19) -0.0002(15) -0.0019(15) -0.0012(12)
C1 0.0114(17) 0.0094(15) 0.0182(18) -0.0005(12) -0.0014(13) -0.0006(11)
C2 0.0130(18) 0.0129(16) 0.0192(19) 0.0007(14) 0.0001(14) -0.0033(13)
C3 0.017(2) 0.0168(17) 0.020(2) 0.0050(15) -0.0024(14) -0.0043(14)
C4 0.023(2) 0.0149(17) 0.019(2) 0.0066(15) -0.0057(15) -0.0032(14)
C5 0.0153(18) 0.0154(14) 0.0171(16) 0.0020(12) 0.0010(15) -0.0003(14)
C6 0.0045(15) 0.0085(13) 0.0145(15) -0.0047(11) -0.0009(11) -0.0014(10)
C7 0.0098(16) 0.0115(15) 0.0155(17) 0.0007(13) -0.0023(12) 0.0003(12)
C8 0.0157(19) 0.0148(16) 0.0180(19) 0.0023(14) 0.0008(14) -0.0029(13)
C9 0.025(2) 0.018(2) 0.027(2) -0.0089(17) -0.0016(17) -0.0066(15)
C10 0.023(2) 0.022(2) 0.024(2) -0.0094(17) -0.0010(16) -0.0018(15)
C11 0.0172(18) 0.0156(15) 0.0173(17) -0.0020(15) 0.0009(13) -0.0010(15)
C12 0.0102(17) 0.0106(15) 0.0198(19) -0.0020(13) -0.0019(13) 0.0014(12)
C13 0.0110(17) 0.0168(16) 0.0082(16) 0.0026(13) -0.0010(12) -0.0030(12)
C14 0.0104(17) 0.0196(18) 0.0130(18) -0.0001(14) -0.0013(13) -0.0023(13)
C15 0.0086(17) 0.026(2) 0.0169(18) 0.0029(15) -0.0021(13) -0.0006(13)
C16 0.0112(18) 0.0240(19) 0.0158(18) 0.0001(15) 0.0027(13) 0.0047(14)
C17 0.0159(19) 0.0192(18) 0.0141(18) -0.0002(14) 0.0003(13) 0.0031(14)
C18 0.0145(18) 0.0168(17) 0.0113(17) 0.0029(13) 0.0011(13) 0.0038(13)
C19 0.0146(19) 0.0169(17) 0.021(2) 0.0055(15) -0.0069(14) -0.0007(13)
C20 0.011(2) 0.023(2) 0.038(3) 0.0096(18) -0.0086(16) -0.0055(15)
C21 0.023(2) 0.020(2) 0.025(2) -0.0011(16) -0.0121(16) -0.0028(15)
C22 0.0151(18) 0.0095(14) 0.024(2) 0.0014(14) 0.0007(14) 0.0028(12)
C23 0.022(2) 0.0152(18) 0.027(2) -0.0034(16) -0.0028(16) 0.0011(14)
C24 0.021(2) 0.0176(18) 0.030(2) 0.0036(16) -0.0010(16) 0.0066(15)
C25 0.0155(19) 0.0201(17) 0.0181(19) -0.0055(15) 0.0057(14) -0.0020(14)
C26 0.0118(18) 0.0197(18) 0.023(2) -0.0019(16) 0.0045(14) -0.0048(14)
C27 0.0128(19) 0.0239(19) 0.022(2) -0.0022(16) 0.0059(15) 0.0018(14)
C28 0.0147(19) 0.0131(16) 0.0167(19) -0.0025(14) 0.0001(14) -0.0028(13)
C29 0.017(2) 0.0193(18) 0.021(2) 0.0010(15) -0.0022(15) 0.0045(14)
C30 0.021(2) 0.0212(19) 0.019(2) -0.0006(16) -0.0031(15) 0.0000(15)
C31 0.0148(19) 0.0155(17) 0.019(2) -0.0006(14) 0.0010(14) 0.0012(13)
C32 0.024(2) 0.0149(16) 0.023(2) -0.0019(15) 0.0007(15) -0.0003(14)
C33 0.031(2) 0.0147(18) 0.022(2) 0.0028(15) -0.0035(17) 0.0008(16)
C34 0.0117(18) 0.0167(17) 0.0195(19) -0.0012(14) 0.0008(14) -0.0024(13)
C35 0.024(2) 0.021(2) 0.0129(18) 0.0003(15) -0.0003(14) -0.0026(15)
C36 0.021(2) 0.0198(18) 0.020(2) -0.0051(16) 0.0049(15) 0.0027(15)

loop_
_atom_type_symbol
_atom_type_description
_atom_type_scat_dispersion_real
_atom_type_scat_dispersion_imag
_atom_type_scat_source
C C 0.0033 0.0016 'International Tables Vol C Tables 4.2.6.8 and 6.1.1.4'
H H 0.0000 0.0000 'International Tables Vol C Tables 4.2.6.8 and 6.1.1.4'
N N 0.0061 0.0033 'International Tables Vol C Tables 4.2.6.8 and 6.1.1.4'
Si Si 0.0817 0.0704 'International Tables Vol C Tables 4.2.6.8 and 6.1.1.4'
P P 0.1023 0.0942 'International Tables Vol C Tables 4.2.6.8 and 6.1.1.4'
Ir Ir -1.4442 7.9887 'International Tables Vol C Tables 4.2.6.8 and 6.1.1.4'

loop_
_geom_angle_atom_site_label_1
_geom_angle_atom_site_label_2
_geom_angle_atom_site_label_3
_geom_angle
_geom_angle_site_symmetry_1
_geom_angle_site_symmetry_3
_geom_angle_publ_flag
N1 Ir1 Si1 177.05(9) . . ?
N1 Ir1 P3 96.47(11) . . ?
Si1 Ir1 P3 82.40(8) . . ?
N1 Ir1 P2 99.94(9) . . ?
Si1 Ir1 P2 83.00(4) . . ?
P3 Ir1 P2 117.31(5) . . ?
N1 Ir1 P1 96.30(11) . . ?
Si1 Ir1 P1 82.04(8) . . ?
P3 Ir1 P1 121.61(6) . . ?
P2 Ir1 P1 116.00(4) . . ?
C7 Si1 C13 109.94(16) . . ?
C7 Si1 C1 110.92(16) . . ?
C13 Si1 C1 106.27(16) . . ?
C7 Si1 Ir1 109.68(12) . . ?
C13 Si1 Ir1 110.66(14) . . ?
C1 Si1 Ir1 109.33(12) . . ?
C6 P1 C19 105.66(18) . . ?
C6 P1 C22 99.34(16) . . ?
C19 P1 C22 99.66(18) . . ?
C6 P1 Ir1 108.36(13) . . ?
C19 P1 Ir1 118.19(13) . . ?
C22 P1 Ir1 123.03(13) . . ?
C18 P3 C31 104.54(17) . . ?
C18 P3 C34 98.66(16) . . ?
C31 P3 C34 100.17(17) . . ?
C18 P3 Ir1 110.90(14) . . ?
C31 P3 Ir1 120.56(13) . . ?
C34 P3 Ir1 118.98(12) . . ?
C12 P2 C25 105.98(17) . . ?
C12 P2 C28 99.08(17) . . ?
C25 P2 C28 99.36(19) . . ?
C12 P2 Ir1 109.79(12) . . ?
C25 P2 Ir1 118.35(14) . . ?
C28 P2 Ir1 121.71(12) . . ?
N2 N1 Ir1 177.4(3) . . ?
C2 C1 C6 118.8(3) . . ?
C2 C1 Si1 125.8(3) . . ?
C6 C1 Si1 114.5(2) . . ?
C3 C2 C1 121.8(3) . . ?
C3 C2 H2 119.1 . . ?
C1 C2 H2 119.1 . . ?
C4 C3 C2 119.5(3) . . ?
C4 C3 H3 120.3 . . ?
C2 C3 H3 120.3 . . ?
C3 C4 C5 120.3(4) . . ?
C3 C4 H4 119.8 . . ?
C5 C4 H4 119.8 . . ?
C4 C5 C6 120.7(4) . . ?
C4 C5 H5 119.7 . . ?
C6 C5 H5 119.7 . . ?
C1 C6 C5 118.9(3) . . ?
C1 C6 P1 117.1(3) . . ?
C5 C6 P1 124.0(3) . . ?
C8 C7 C12 118.4(3) . . ?
C8 C7 Si1 125.6(3) . . ?
C12 C7 Si1 116.0(3) . . ?
C7 C8 C9 121.7(4) . . ?
C7 C8 H8 119.2 . . ?
C9 C8 H8 119.2 . . ?
C10 C9 C8 119.0(4) . . ?
C10 C9 H9 120.5 . . ?
C8 C9 H9 120.5 . . ?
C9 C10 C11 120.7(4) . . ?
C9 C10 H10 119.7 . . ?
C11 C10 H10 119.7 . . ?
C10 C11 C12 120.3(4) . . ?
C10 C11 H11 119.8 . . ?
C12 C11 H11 119.8 . . ?
C11 C12 C7 119.9(3) . . ?
C11 C12 P2 123.6(3) . . ?
C7 C12 P2 116.4(3) . . ?
C18 C13 C14 117.8(3) . . ?
C18 C13 Si1 115.4(3) . . ?
C14 C13 Si1 126.8(3) . . ?
C15 C14 C13 121.2(4) . . ?
C15 C14 H14 119.4 . . ?
C13 C14 H14 119.4 . . ?
C14 C15 C16 120.1(3) . . ?
C14 C15 H15 120.0 . . ?
C16 C15 H15 120.0 . . ?
C17 C16 C15 120.5(3) . . ?
C17 C16 H16 119.8 . . ?
C15 C16 H16 119.8 . . ?
C16 C17 C18 119.9(4) . . ?
C16 C17 H17 120.1 . . ?
C18 C17 H17 120.1 . . ?
C17 C18 C13 120.4(3) . . ?
C17 C18 P3 123.4(3) . . ?
C13 C18 P3 115.8(3) . . ?
C21 C19 C20 110.5(3) . . ?
C21 C19 P1 111.2(3) . . ?
C20 C19 P1 111.3(3) . . ?
C21 C19 H19 107.9 . . ?
C20 C19 H19 107.9 . . ?
P1 C19 H19 107.9 . . ?
C19 C20 H20A 109.5 . . ?
C19 C20 H20B 109.5 . . ?
H20A C20 H20B 109.5 . . ?
C19 C20 H20C 109.5 . . ?
H20A C20 H20C 109.5 . . ?
H20B C20 H20C 109.5 . . ?
C19 C21 H21A 109.5 . . ?
C19 C21 H21B 109.5 . . ?
H21A C21 H21B 109.5 . . ?
C19 C21 H21C 109.5 . . ?
H21A C21 H21C 109.5 . . ?
H21B C21 H21C 109.5 . . ?
C23 C22 C24 108.2(3) . . ?
C23 C22 P1 111.8(3) . . ?
C24 C22 P1 115.9(3) . . ?
C23 C22 H22 106.8 . . ?
C24 C22 H22 106.8 . . ?
P1 C22 H22 106.8 . . ?
C22 C23 H23A 109.5 . . ?
C22 C23 H23B 109.5 . . ?
H23A C23 H23B 109.5 . . ?
C22 C23 H23C 109.5 . . ?
H23A C23 H23C 109.5 . . ?
H23B C23 H23C 109.5 . . ?
C22 C24 H24A 109.5 . . ?
C22 C24 H24B 109.5 . . ?
H24A C24 H24B 109.5 . . ?
C22 C24 H24C 109.5 . . ?
H24A C24 H24C 109.5 . . ?
H24B C24 H24C 109.5 . . ?
C27 C25 C26 110.3(3) . . ?
C27 C25 P2 112.0(3) . . ?
C26 C25 P2 108.5(3) . . ?
C27 C25 H25 108.7 . . ?
C26 C25 H25 108.7 . . ?
P2 C25 H25 108.7 . . ?
C25 C26 H26A 109.5 . . ?
C25 C26 H26B 109.5 . . ?
H26A C26 H26B 109.5 . . ?
C25 C26 H26C 109.5 . . ?
H26A C26 H26C 109.5 . . ?
H26B C26 H26C 109.5 . . ?
C25 C27 H27A 109.5 . . ?
C25 C27 H27B 109.5 . . ?
H27A C27 H27B 109.5 . . ?
C25 C27 H27C 109.5 . . ?
H27A C27 H27C 109.5 . . ?
H27B C27 H27C 109.5 . . ?
C29 C28 C30 108.9(3) . . ?
C29 C28 P2 109.5(3) . . ?
C30 C28 P2 117.8(3) . . ?
C29 C28 H28 106.7 . . ?
C30 C28 H28 106.7 . . ?
P2 C28 H28 106.7 . . ?
C28 C29 H29A 109.5 . . ?
C28 C29 H29B 109.5 . . ?
H29A C29 H29B 109.5 . . ?
C28 C29 H29C 109.5 . . ?
H29A C29 H29C 109.5 . . ?
H29B C29 H29C 109.5 . . ?
C28 C30 H30A 109.5 . . ?
C28 C30 H30B 109.5 . . ?
H30A C30 H30B 109.5 . . ?
C28 C30 H30C 109.5 . . ?
H30A C30 H30C 109.5 . . ?
H30B C30 H30C 109.5 . . ?
C33 C31 C32 109.5(3) . . ?
C33 C31 P3 111.7(3) . . ?
C32 C31 P3 112.0(3) . . ?
C33 C31 H31 107.8 . . ?
C32 C31 H31 107.8 . . ?
P3 C31 H31 107.8 . . ?
C31 C32 H32A 109.5 . . ?
C31 C32 H32B 109.5 . . ?
H32A C32 H32B 109.5 . . ?
C31 C32 H32C 109.5 . . ?
H32A C32 H32C 109.5 . . ?
H32B C32 H32C 109.5 . . ?
C31 C33 H33A 109.5 . . ?
C31 C33 H33B 109.5 . . ?
H33A C33 H33B 109.5 . . ?
C31 C33 H33C 109.5 . . ?
H33A C33 H33C 109.5 . . ?
H33B C33 H33C 109.5 . . ?
C35 C34 C36 108.4(3) . . ?
C35 C34 P3 111.3(3) . . ?
C36 C34 P3 116.4(3) . . ?
C35 C34 H34 106.7 . . ?
C36 C34 H34 106.7 . . ?
P3 C34 H34 106.7 . . ?
C34 C35 H35A 109.5 . . ?
C34 C35 H35B 109.5 . . ?
H35A C35 H35B 109.5 . . ?
C34 C35 H35C 109.5 . . ?
H35A C35 H35C 109.5 . . ?
H35B C35 H35C 109.5 . . ?
C34 C36 H36A 109.5 . . ?
C34 C36 H36B 109.5 . . ?
H36A C36 H36B 109.5 . . ?
C34 C36 H36C 109.5 . . ?
H36A C36 H36C 109.5 . . ?
H36B C36 H36C 109.5 . . ?

loop_
_geom_bond_atom_site_label_1
_geom_bond_atom_site_label_2
_geom_bond_distance
_geom_bond_site_symmetry_2
_geom_bond_publ_flag
Ir1 N1 2.033(4) . ?
Ir1 Si1 2.304(2) . ?
Ir1 P3 2.3150(17) . ?
Ir1 P2 2.328(2) . ?
Ir1 P1 2.3364(15) . ?
Si1 C7 1.895(4) . ?
Si1 C13 1.902(4) . ?
Si1 C1 1.904(4) . ?
P1 C6 1.826(4) . ?
P1 C19 1.861(4) . ?
P1 C22 1.880(4) . ?
P3 C18 1.847(4) . ?
P3 C31 1.868(4) . ?
P3 C34 1.886(4) . ?
P2 C12 1.845(4) . ?
P2 C25 1.855(4) . ?
P2 C28 1.885(4) . ?
N1 N2 1.094(4) . ?
C1 C2 1.396(5) . ?
C1 C6 1.406(5) . ?
C2 C3 1.386(5) . ?
C2 H2 0.9500 . ?
C3 C4 1.382(6) . ?
C3 H3 0.9500 . ?
C4 C5 1.384(5) . ?
C4 H4 0.9500 . ?
C5 C6 1.416(5) . ?
C5 H5 0.9500 . ?
C7 C8 1.387(5) . ?
C7 C12 1.410(5) . ?
C8 C9 1.398(5) . ?
C8 H8 0.9500 . ?
C9 C10 1.381(6) . ?
C9 H9 0.9500 . ?
C10 C11 1.382(5) . ?
C10 H10 0.9500 . ?
C11 C12 1.395(5) . ?
C11 H11 0.9500 . ?
C13 C18 1.405(5) . ?
C13 C14 1.410(5) . ?
C14 C15 1.381(5) . ?
C14 H14 0.9500 . ?
C15 C16 1.384(5) . ?
C15 H15 0.9500 . ?
C16 C17 1.380(5) . ?
C16 H16 0.9500 . ?
C17 C18 1.404(5) . ?
C17 H17 0.9500 . ?
C19 C21 1.528(6) . ?
C19 C20 1.532(6) . ?
C19 H19 1.0000 . ?
C20 H20A 0.9800 . ?
C20 H20B 0.9800 . ?
C20 H20C 0.9800 . ?
C21 H21A 0.9800 . ?
C21 H21B 0.9800 . ?
C21 H21C 0.9800 . ?
C22 C23 1.524(5) . ?
C22 C24 1.535(5) . ?
C22 H22 1.0000 . ?
C23 H23A 0.9800 . ?
C23 H23B 0.9800 . ?
C23 H23C 0.9800 . ?
C24 H24A 0.9800 . ?
C24 H24B 0.9800 . ?
C24 H24C 0.9800 . ?
C25 C27 1.512(5) . ?
C25 C26 1.532(5) . ?
C25 H25 1.0000 . ?
C26 H26A 0.9800 . ?
C26 H26B 0.9800 . ?
C26 H26C 0.9800 . ?
C27 H27A 0.9800 . ?
C27 H27B 0.9800 . ?
C27 H27C 0.9800 . ?
C28 C29 1.521(5) . ?
C28 C30 1.521(5) . ?
C28 H28 1.0000 . ?
C29 H29A 0.9800 . ?
C29 H29B 0.9800 . ?
C29 H29C 0.9800 . ?
C30 H30A 0.9800 . ?
C30 H30B 0.9800 . ?
C30 H30C 0.9800 . ?
C31 C33 1.524(5) . ?
C31 C32 1.535(5) . ?
C31 H31 1.0000 . ?
C32 H32A 0.9800 . ?
C32 H32B 0.9800 . ?
C32 H32C 0.9800 . ?
C33 H33A 0.9800 . ?
C33 H33B 0.9800 . ?
C33 H33C 0.9800 . ?
C34 C35 1.525(5) . ?
C34 C36 1.530(5) . ?
C34 H34 1.0000 . ?
C35 H35A 0.9800 . ?
C35 H35B 0.9800 . ?
C35 H35C 0.9800 . ?
C36 H36A 0.9800 . ?
C36 H36B 0.9800 . ?
C36 H36C 0.9800 . ?
